data_7155342
loop_
_publ_author_name
'Zhang, Shuyao'
'Shan, Chuan'
'Zhang, Shuai'
'Yuan, Luye'
'Wang, Jianwu'
'Tung, Chen-Ho'
'Xing, Ling-Bao'
'Xu, Zhenghu'

_publ_section_title
;
 Breaking aziridines to construct morpholines with a gold(i)-catalyzed
 tandem ring-opening and cycloisomerization reaction.
;
_journal_issue 46
_journal_name_full 'Organic &amp; biomolecular chemistry'
_journal_page_first 10973
_journal_page_last 10980
_journal_paper_doi 10.1039/c6ob02284g
_journal_volume 14
_journal_year 2016
_chemical_formula_moiety 'C20 H21 N O5 S'
_chemical_formula_sum 'C20 H21 N O5 S'
_chemical_formula_weight 387.44
_chemical_name_systematic Z2-52-2
_space_group_crystal_system triclinic
_space_group_IT_number 2
_space_group_name_Hall '-P 1'
_space_group_name_H-M_alt 'P -1'
_symmetry_space_group_name_Hall '-P 1'
_symmetry_space_group_name_H-M 'P -1'
_atom_sites_solution_hydrogens geom
_atom_sites_solution_primary direct
_atom_sites_solution_secondary difmap
_audit_creation_date 2016-01-21
_audit_creation_method
;
Olex2 1.2
(compiled 2015.09.30 svn.r3233 for OlexSys, GUI svn.r5103)
;
_audit_update_record
;
2016-05-24 deposited with the CCDC.
2016-10-27 downloaded from the CCDC.
;
_cell_angle_alpha 69.0021(18)
_cell_angle_beta 89.600(2)
_cell_angle_gamma 73.302(2)
_cell_formula_units_Z 2
_cell_length_a 7.2335(18)
_cell_length_b 10.875(3)
_cell_length_c 14.080(4)
_cell_measurement_reflns_used 3824
_cell_measurement_temperature 298(2)
_cell_measurement_theta_max 27.067
_cell_measurement_theta_min 2.957
_cell_volume 984.7(5)
_computing_molecular_graphics 'Olex2 (Dolomanov et al., 2009)'
_computing_publication_material 'Olex2 (Dolomanov et al., 2009)'
_computing_structure_refinement 'XL (Sheldrick, 2008)'
_computing_structure_solution
;
Superflip (Palatinus & Chapuis, 2007;Palatinus & van der Lee, 2008;
Palatinus et al., 2012)
;
_diffrn_ambient_temperature 298.15
_diffrn_measured_fraction_theta_full 0.989
_diffrn_measured_fraction_theta_max 0.989
_diffrn_radiation_monochromator graphite
_diffrn_radiation_type MoK\a
_diffrn_radiation_wavelength 0.71000
_diffrn_reflns_av_R_equivalents 0.0293
_diffrn_reflns_av_unetI/netI 0.0321
_diffrn_reflns_limit_h_max 8
_diffrn_reflns_limit_h_min -8
_diffrn_reflns_limit_k_max 12
_diffrn_reflns_limit_k_min -12
_diffrn_reflns_limit_l_max 16
_diffrn_reflns_limit_l_min -16
_diffrn_reflns_number 9275
_diffrn_reflns_theta_full 24.99
_diffrn_reflns_theta_max 24.99
_diffrn_reflns_theta_min 3.05
_diffrn_source 'fine-focus sealed tube'
_exptl_absorpt_coefficient_mu 0.194
_exptl_absorpt_correction_T_max 0.9846
_exptl_absorpt_correction_T_min 0.9622
_exptl_crystal_density_diffrn 1.307
_exptl_crystal_density_method 'not measured'
_exptl_crystal_F_000 408
_exptl_crystal_size_max 0.2
_exptl_crystal_size_mid 0.15
_exptl_crystal_size_min 0.08
_refine_diff_density_max 1.465
_refine_diff_density_min -0.583
_refine_diff_density_rms 0.076
_refine_ls_extinction_method none
_refine_ls_goodness_of_fit_ref 1.033
_refine_ls_hydrogen_treatment constr
_refine_ls_matrix_type full
_refine_ls_number_parameters 247
_refine_ls_number_reflns 3449
_refine_ls_number_restraints 0
_refine_ls_restrained_S_all 1.033
_refine_ls_R_factor_all 0.0991
_refine_ls_R_factor_gt 0.0792
_refine_ls_shift/su_max 0.000
_refine_ls_shift/su_mean 0.000
_refine_ls_structure_factor_coef Fsqd
_refine_ls_weighting_details 'calc w=1/[\s^2^(Fo^2^)+(0.1530P)^2^+1.1513P] where P=(Fo^2^+2Fc^2^)/3'
_refine_ls_weighting_scheme calc
_refine_ls_wR_factor_gt 0.2246
_refine_ls_wR_factor_ref 0.2600
_reflns_number_gt 2612
_reflns_number_total 3449
_reflns_threshold_expression >2sigma(I)
_cod_data_source_file c6ob02284g2.cif
_cod_data_source_block p
_cod_depositor_comments 'Adding full bibliography for 7155342--7155343.cif.'
_cod_original_cell_volume 984.7(4)
_cod_database_code 7155342
_olex2_refinement_description
;
1. Fixed Uiso
 At 1.2 times of:
  All C(H) groups, All C(H,H) groups
 At 1.5 times of:
  All C(H,H,H) groups
2.a Ternary CH refined with riding coordinates:
 C12(H12)
2.b Secondary CH2 refined with riding coordinates:
 C11(H11A,H11B)
2.c Aromatic/amide H refined with riding coordinates:
 C3(H3), C4(H4), C6(H6), C7(H7), C10(H10), C14(H14), C15(H15), C17(H17),
 C18(H18)
2.d Idealised Me refined as rotating group:
 C1(H1A,H1B,H1C), C8(H8A,H8B,H8C), C20(H20A,H20B,H20C)
;
_olex2_submission_special_instructions 'No special instructions were received'

loop_
_space_group_symop_id
_space_group_symop_operation_xyz
1 'x, y, z'
2 '-x, -y, -z'

loop_
_atom_site_label
_atom_site_type_symbol
_atom_site_fract_x
_atom_site_fract_y
_atom_site_fract_z
_atom_site_U_iso_or_equiv
_atom_site_adp_type
_atom_site_occupancy
_atom_site_calc_flag
_atom_site_refinement_flags_posn
S1 S 0.74212(15) 0.51519(9) 0.18309(8) 0.0536(4) Uani 1 d .
O1 O 0.5584(5) 0.5922(3) 0.2004(3) 0.0747(9) Uani 1 d .
O2 O 0.8726(5) 0.5855(3) 0.1304(2) 0.0708(9) Uani 1 d .
O3 O 1.0128(4) 0.1203(3) 0.41560(19) 0.0528(7) Uani 1 d .
O4 O 1.8125(6) -0.1693(5) 0.3043(4) 0.1047(14) Uani 1 d .
O5 O 1.8074(7) -0.3223(5) 0.4517(5) 0.1249(17) Uani 1 d .
N1 N 0.8609(4) 0.4099(3) 0.2975(2) 0.0446(7) Uani 1 d .
C1 C 0.6613(15) 0.1093(7) -0.0013(5) 0.137(3) Uani 1 d .
H1A H 0.7518 0.0214 0.0391 0.205 Uiso 1 calc GR
H1B H 0.6908 0.1358 -0.0710 0.205 Uiso 1 calc GR
H1C H 0.5319 0.1024 0.0017 0.205 Uiso 1 calc GR
C2 C 0.6764(11) 0.2173(5) 0.0404(4) 0.0850(17) Uani 1 d .
C3 C 0.8302(9) 0.2709(5) 0.0220(4) 0.0778(14) Uani 1 d .
H3 H 0.9235 0.2424 -0.0178 0.093 Uiso 1 calc R
C4 C 0.8469(7) 0.3653(4) 0.0617(3) 0.0619(11) Uani 1 d .
H4 H 0.9506 0.4013 0.0487 0.074 Uiso 1 calc R
C5 C 0.7079(6) 0.4075(4) 0.1218(3) 0.0518(9) Uani 1 d .
C6 C 0.5549(7) 0.3554(5) 0.1397(3) 0.0674(12) Uani 1 d .
H6 H 0.4606 0.3839 0.1791 0.081 Uiso 1 calc R
C7 C 0.5417(9) 0.2606(6) 0.0992(4) 0.0889(18) Uani 1 d .
H7 H 0.4379 0.2247 0.1121 0.107 Uiso 1 calc R
C8 C 0.5833(7) 0.4177(5) 0.4080(4) 0.0714(13) Uani 1 d .
H8A H 0.6000 0.5011 0.4101 0.107 Uiso 1 calc GR
H8B H 0.5577 0.3628 0.4742 0.107 Uiso 1 calc GR
H8C H 0.4761 0.4406 0.3584 0.107 Uiso 1 calc GR
C9 C 0.7639(5) 0.3376(4) 0.3786(3) 0.0465(9) Uani 1 d .
C10 C 0.8486(5) 0.2052(4) 0.4332(3) 0.0492(9) Uani 1 d .
H10 H 0.7893 0.1654 0.4900 0.059 Uiso 1 calc R
C11 C 1.0605(5) 0.3271(4) 0.2974(3) 0.0453(8) Uani 1 d .
H11A H 1.1439 0.3288 0.3503 0.054 Uiso 1 calc R
H11B H 1.1066 0.3672 0.2320 0.054 Uiso 1 calc R
C12 C 1.0720(5) 0.1781(3) 0.3163(3) 0.0405(8) Uani 1 d .
H12 H 0.9808 0.1782 0.2651 0.049 Uiso 1 calc R
C13 C 1.2681(5) 0.0856(4) 0.3138(3) 0.0436(8) Uani 1 d .
C14 C 1.2869(6) -0.0063(4) 0.2651(3) 0.0590(11) Uani 1 d .
H14 H 1.1775 -0.0077 0.2317 0.071 Uiso 1 calc R
C15 C 1.4659(7) -0.0963(5) 0.2653(4) 0.0737(14) Uani 1 d .
H15 H 1.4774 -0.1588 0.2330 0.088 Uiso 1 calc R
C16 C 1.6260(6) -0.0922(5) 0.3137(4) 0.0703(13) Uani 1 d .
C17 C 1.6125(6) -0.0031(5) 0.3634(4) 0.0657(12) Uani 1 d .
H17 H 1.7229 -0.0020 0.3962 0.079 Uiso 1 calc R
C18 C 1.4337(6) 0.0846(4) 0.3642(3) 0.0550(10) Uani 1 d .
H18 H 1.4229 0.1443 0.3990 0.066 Uiso 1 calc R
C19 C 1.8775(12) -0.2787(8) 0.3741(6) 0.0946(19) Uani 1 d .
C20 C 2.0853(8) -0.3552(7) 0.3494(7) 0.116(3) Uani 1 d .
H20A H 2.0726 -0.3627 0.2841 0.174 Uiso 1 calc GR
H20B H 2.1356 -0.4460 0.4014 0.174 Uiso 1 calc GR
H20C H 2.1727 -0.3029 0.3480 0.174 Uiso 1 calc GR

loop_
_atom_site_aniso_label
_atom_site_aniso_U_11
_atom_site_aniso_U_22
_atom_site_aniso_U_33
_atom_site_aniso_U_23
_atom_site_aniso_U_13
_atom_site_aniso_U_12
S1 0.0593(7) 0.0381(5) 0.0545(6) -0.0142(4) 0.0064(4) -0.0058(4)
O1 0.0656(19) 0.0605(18) 0.075(2) -0.0241(16) 0.0021(15) 0.0129(15)
O2 0.099(2) 0.0455(15) 0.0683(19) -0.0139(14) 0.0165(17) -0.0314(16)
O3 0.0531(15) 0.0447(14) 0.0495(15) -0.0092(11) 0.0145(12) -0.0091(12)
O4 0.078(3) 0.105(3) 0.110(3) -0.052(3) -0.001(2) 0.018(2)
O5 0.104(3) 0.089(3) 0.136(4) -0.012(3) -0.001(3) -0.002(3)
N1 0.0446(16) 0.0398(15) 0.0499(17) -0.0200(13) 0.0096(13) -0.0091(13)
C1 0.253(10) 0.096(5) 0.087(4) -0.033(4) -0.017(5) -0.093(6)
C2 0.147(5) 0.068(3) 0.046(2) -0.012(2) -0.008(3) -0.052(3)
C3 0.120(4) 0.065(3) 0.054(3) -0.025(2) 0.021(3) -0.032(3)
C4 0.078(3) 0.056(2) 0.054(2) -0.0178(19) 0.018(2) -0.028(2)
C5 0.061(2) 0.046(2) 0.0387(18) -0.0055(15) 0.0016(16) -0.0144(18)
C6 0.064(3) 0.082(3) 0.056(2) -0.018(2) 0.009(2) -0.032(2)
C7 0.105(4) 0.100(4) 0.069(3) -0.014(3) -0.003(3) -0.065(4)
C8 0.060(3) 0.079(3) 0.071(3) -0.037(2) 0.026(2) -0.005(2)
C9 0.0425(19) 0.056(2) 0.0461(19) -0.0266(17) 0.0117(15) -0.0120(17)
C10 0.049(2) 0.055(2) 0.0440(19) -0.0196(17) 0.0147(16) -0.0149(17)
C11 0.0392(18) 0.0405(18) 0.055(2) -0.0178(16) 0.0096(15) -0.0108(15)
C12 0.0370(17) 0.0401(17) 0.0431(18) -0.0164(14) 0.0059(14) -0.0087(14)
C13 0.0422(18) 0.0435(19) 0.0432(18) -0.0166(15) 0.0041(14) -0.0096(15)
C14 0.049(2) 0.063(2) 0.070(3) -0.039(2) -0.0027(18) -0.0062(19)
C15 0.061(3) 0.079(3) 0.085(3) -0.057(3) -0.002(2) 0.006(2)
C16 0.047(2) 0.083(3) 0.076(3) -0.045(3) 0.003(2) 0.007(2)
C17 0.041(2) 0.081(3) 0.076(3) -0.041(2) -0.0051(19) -0.005(2)
C18 0.047(2) 0.061(2) 0.062(2) -0.035(2) 0.0014(17) -0.0072(18)
C19 0.132(6) 0.089(4) 0.092(4) -0.047(4) 0.037(4) -0.061(4)
C20 0.054(3) 0.087(4) 0.209(8) -0.085(5) -0.025(4) 0.013(3)

loop_
_atom_type_symbol
_atom_type_description
_atom_type_scat_dispersion_real
_atom_type_scat_dispersion_imag
_atom_type_scat_source
C C 0.0033 0.0016 'International Tables Vol C Tables 4.2.6.8 and 6.1.1.4'
H H 0.0000 0.0000 'International Tables Vol C Tables 4.2.6.8 and 6.1.1.4'
N N 0.0061 0.0033 'International Tables Vol C Tables 4.2.6.8 and 6.1.1.4'
O O 0.0106 0.0060 'International Tables Vol C Tables 4.2.6.8 and 6.1.1.4'
S S 0.1246 0.1234 'International Tables Vol C Tables 4.2.6.8 and 6.1.1.4'

loop_
_geom_angle_atom_site_label_1
_geom_angle_atom_site_label_2
_geom_angle_atom_site_label_3
_geom_angle
O1 S1 N1 107.02(17)
O1 S1 C5 109.4(2)
O2 S1 O1 119.8(2)
O2 S1 N1 105.40(18)
O2 S1 C5 108.50(19)
N1 S1 C5 105.86(16)
C10 O3 C12 113.3(3)
C19 O4 C16 114.4(6)
C9 N1 S1 121.4(2)
C9 N1 C11 112.5(3)
C11 N1 S1 115.9(2)
C3 C2 C1 120.5(6)
C7 C2 C1 120.9(6)
C7 C2 C3 118.6(5)
C4 C3 C2 120.6(5)
C3 C4 C5 119.7(4)
C4 C5 S1 119.6(3)
C6 C5 S1 120.4(3)
C6 C5 C4 119.8(4)
C5 C6 C7 119.4(5)
C2 C7 C6 121.9(5)
N1 C9 C8 119.2(3)
C10 C9 N1 119.1(3)
C10 C9 C8 121.2(4)
C9 C10 O3 127.3(3)
N1 C11 C12 111.0(3)
O3 C12 C11 107.8(3)
O3 C12 C13 107.3(3)
C13 C12 C11 115.6(3)
C14 C13 C12 120.0(3)
C14 C13 C18 118.5(3)
C18 C13 C12 121.5(3)
C13 C14 C15 120.9(4)
C16 C15 C14 119.0(4)
C15 C16 O4 120.4(4)
C17 C16 O4 117.6(4)
C17 C16 C15 121.7(4)
C16 C17 C18 119.0(4)
C17 C18 C13 121.0(4)
O4 C19 C20 108.0(6)
O5 C19 O4 127.4(7)
O5 C19 C20 124.5(7)

loop_
_geom_bond_atom_site_label_1
_geom_bond_atom_site_label_2
_geom_bond_distance
S1 O1 1.424(3)
S1 O2 1.422(3)
S1 N1 1.666(3)
S1 C5 1.752(4)
O3 C10 1.362(4)
O3 C12 1.432(4)
O4 C16 1.402(5)
O4 C19 1.204(8)
O5 C19 1.197(7)
N1 C9 1.441(5)
N1 C11 1.466(4)
C1 C2 1.519(8)
C2 C3 1.380(8)
C2 C7 1.364(9)
C3 C4 1.366(6)
C4 C5 1.392(6)
C5 C6 1.366(6)
C6 C7 1.370(8)
C8 C9 1.494(5)
C9 C10 1.322(5)
C11 C12 1.523(5)
C12 C13 1.493(5)
C13 C14 1.378(5)
C13 C18 1.392(5)
C14 C15 1.380(6)
C15 C16 1.368(7)
C16 C17 1.367(7)
C17 C18 1.372(6)
C19 C20 1.598(9)
